data_7006228
loop_
_publ_author_name
'Nikiforov, Grigory B.'
'Roesky, Herbert W.'
'Jones, Peter G.'
'Oswald, Rainer B.'
'Noltemeyer, Mathias'

_publ_section_title
;
 A ligand influence on the stability of heterobimetallic complexes
 containing the Ti(&#x00B5;-O)Al skeleton. Transformation of
 heterometallic systems to the homometallic Ti(iv) and Al(iii)
 complexes
;
_journal_issue 37
_journal_name_full 'Dalton Transactions'
_journal_page_first 4149
_journal_paper_doi 10.1039/b710470g
_journal_year 2007
_chemical_formula_sum 'C65 H90 Cl2 N4 O2 Ti2'
_chemical_formula_weight 1126.11
_chemical_name_systematic
;
?
;
_space_group_IT_number 14
_symmetry_cell_setting monoclinic
_symmetry_space_group_name_Hall '-P 2ybc'
_symmetry_space_group_name_H-M 'P 1 21/c 1'
_atom_sites_solution_hydrogens geom
_atom_sites_solution_primary direct
_atom_sites_solution_secondary difmap
_audit_creation_method SHELXL-97
_cell_angle_alpha 90.00
_cell_angle_beta 101.761(5)
_cell_angle_gamma 90.00
_cell_formula_units_Z 2
_cell_length_a 13.4999(18)
_cell_length_b 12.9944(16)
_cell_length_c 17.350(2)
_cell_measurement_reflns_used 9673
_cell_measurement_temperature 100(2)
_cell_measurement_theta_max 30.79
_cell_measurement_theta_min 2.35
_cell_volume 2979.7(6)
_computing_cell_refinement 'Bruker APEX2'
_computing_data_collection 'Bruker APEX2'
_computing_data_reduction 'Bruker APEX2'
_computing_molecular_graphics 'Siemens XP'
_computing_publication_material SHELXL-97
_computing_structure_refinement 'SHELXL-97 (Sheldrick, 1997)'
_computing_structure_solution 'SHELXS-97 (Sheldrick, 1990)'
_diffrn_ambient_temperature 100(2)
_diffrn_measured_fraction_theta_full 1.000
_diffrn_measured_fraction_theta_max 1.000
_diffrn_measurement_device_type 'Bruker APEX2 CCD area detector'
_diffrn_measurement_method 'phi and omega scans'
_diffrn_radiation_monochromator graphite
_diffrn_radiation_source 'fine-focus sealed tube'
_diffrn_radiation_type MoK\a
_diffrn_radiation_wavelength 0.71073
_diffrn_reflns_av_R_equivalents 0.0557
_diffrn_reflns_av_sigmaI/netI 0.0248
_diffrn_reflns_limit_h_max 19
_diffrn_reflns_limit_h_min -19
_diffrn_reflns_limit_k_max 18
_diffrn_reflns_limit_k_min -18
_diffrn_reflns_limit_l_max 24
_diffrn_reflns_limit_l_min -24
_diffrn_reflns_number 157240
_diffrn_reflns_theta_full 30.50
_diffrn_reflns_theta_max 30.51
_diffrn_reflns_theta_min 1.54
_exptl_absorpt_coefficient_mu 0.404
_exptl_absorpt_correction_T_max 0.9761
_exptl_absorpt_correction_T_min 0.8599
_exptl_absorpt_correction_type multi-scan
_exptl_absorpt_process_details SADABS
_exptl_crystal_colour red
_exptl_crystal_density_diffrn 1.255
_exptl_crystal_density_meas ?
_exptl_crystal_density_method .
_exptl_crystal_description tablet
_exptl_crystal_F_000 1204
_exptl_crystal_size_max 0.22
_exptl_crystal_size_mid 0.20
_exptl_crystal_size_min 0.06
_refine_diff_density_max 0.598
_refine_diff_density_min -0.566
_refine_diff_density_rms 0.056
_refine_ls_extinction_method none
_refine_ls_goodness_of_fit_ref 1.033
_refine_ls_hydrogen_treatment 'rigid methyls, others riding'
_refine_ls_matrix_type full
_refine_ls_number_parameters 390
_refine_ls_number_reflns 9104
_refine_ls_number_restraints 105
_refine_ls_restrained_S_all 1.030
_refine_ls_R_factor_all 0.0450
_refine_ls_R_factor_gt 0.0332
_refine_ls_shift/su_max 0.072
_refine_ls_shift/su_mean 0.001
_refine_ls_structure_factor_coef Fsqd
_refine_ls_weighting_details 'calc w=1/[\s^2^(Fo^2^)+(0.0373P)^2^+1.6762P] where P=(Fo^2^+2Fc^2^)/3'
_refine_ls_weighting_scheme calc
_refine_ls_wR_factor_gt 0.0814
_refine_ls_wR_factor_ref 0.0875
_reflns_number_gt 7490
_reflns_number_total 9104
_reflns_threshold_expression >2sigma(I)
_cod_data_source_file b710470g.txt
_cod_data_source_block graggo
_cod_depositor_comments
;
The following automatic conversions were performed:
'_symmetry_cell_setting' value 'Monoclinic' changed to 'monoclinic'
according to '/home/saulius/struct/CIF-dictionaries/cif_core.dic'
dictionary named 'cif_core.dic' version 2.4.1 from 2010-06-29.

Automatic conversion script
Id: cif_fix_enum 1527 2010-12-29 10:47:43Z saulius 
;
_cod_original_cell_volume 2979.6(6)
_cod_original_sg_symbol_H-M 'P 21/c'
_cod_database_code 7006228

loop_
_symmetry_equiv_pos_as_xyz
'x, y, z'
'-x, y+1/2, -z+1/2'
'-x, -y, -z'
'x, -y-1/2, z-1/2'

loop_
_atom_site_label
_atom_site_type_symbol
_atom_site_fract_x
_atom_site_fract_y
_atom_site_fract_z
_atom_site_U_iso_or_equiv
_atom_site_adp_type
_atom_site_occupancy
_atom_site_symmetry_multiplicity
_atom_site_calc_flag
_atom_site_refinement_flags
_atom_site_disorder_assembly
_atom_site_disorder_group
Ti Ti 0.500904(15) 0.506360(15) 0.419883(11) 0.00960(5) Uani 1 1 d . . .
Cl Cl 0.50563(2) 0.35292(2) 0.361473(18) 0.01952(7) Uani 1 1 d . . .
O O 0.40882(6) 0.49367(7) 0.48570(5) 0.01401(16) Uani 1 1 d . . .
N1 N 0.60679(7) 0.58878(7) 0.36820(5) 0.01131(17) Uani 1 1 d . . .
N2 N 0.38929(7) 0.58586(7) 0.33851(5) 0.01150(17) Uani 1 1 d . . .
C1 C 0.67386(10) 0.63863(10) 0.24990(7) 0.0191(2) Uani 1 1 d . . .
H1A H 0.6994 0.7063 0.2696 0.029 Uiso 1 1 calc R . .
H1B H 0.6478 0.6425 0.1930 0.029 Uiso 1 1 calc R . .
H1C H 0.7289 0.5882 0.2609 0.029 Uiso 1 1 calc R . .
C2 C 0.58967(9) 0.60612(8) 0.29034(7) 0.0126(2) Uani 1 1 d . . .
C3 C 0.49396(9) 0.60102(9) 0.24153(6) 0.0135(2) Uani 1 1 d . . .
H3 H 0.4920 0.5953 0.1867 0.016 Uiso 1 1 calc R . .
C4 C 0.40088(9) 0.60333(9) 0.26437(6) 0.0127(2) Uani 1 1 d . . .
C5 C 0.31163(10) 0.63237(10) 0.20014(7) 0.0185(2) Uani 1 1 d . . .
H5A H 0.2609 0.5774 0.1939 0.028 Uiso 1 1 calc R . .
H5B H 0.3344 0.6419 0.1505 0.028 Uiso 1 1 calc R . .
H5C H 0.2818 0.6966 0.2144 0.028 Uiso 1 1 calc R . .
C6 C 0.28873(9) 0.61302(9) 0.35028(7) 0.0130(2) Uani 1 1 d . . .
C7 C 0.20778(9) 0.54352(9) 0.32883(7) 0.0150(2) Uani 1 1 d . . .
C8 C 0.11051(10) 0.57842(10) 0.33128(8) 0.0200(2) Uani 1 1 d . . .
H8 H 0.0552 0.5320 0.3190 0.024 Uiso 1 1 calc R . .
C9 C 0.09280(10) 0.67890(11) 0.35116(8) 0.0211(3) Uani 1 1 d . . .
H9 H 0.0257 0.7019 0.3499 0.025 Uiso 1 1 calc R . .
C10 C 0.17341(10) 0.74551(10) 0.37287(8) 0.0188(2) Uani 1 1 d . . .
H10 H 0.1611 0.8143 0.3869 0.023 Uiso 1 1 calc R . .
C11 C 0.27262(9) 0.71382(9) 0.37469(7) 0.0155(2) Uani 1 1 d . . .
C12 C 0.22113(9) 0.43396(9) 0.30223(7) 0.0160(2) Uani 1 1 d . . .
H12 H 0.2905 0.4276 0.2907 0.019 Uiso 1 1 calc R . .
C13 C 0.21289(11) 0.35939(10) 0.36835(8) 0.0228(3) Uani 1 1 d . . .
H13A H 0.2634 0.3772 0.4155 0.034 Uiso 1 1 calc R . .
H13B H 0.2250 0.2891 0.3520 0.034 Uiso 1 1 calc R . .
H13C H 0.1450 0.3639 0.3801 0.034 Uiso 1 1 calc R . .
C14 C 0.14385(11) 0.40362(11) 0.22771(8) 0.0231(3) Uani 1 1 d . . .
H14A H 0.0758 0.4024 0.2394 0.035 Uiso 1 1 calc R . .
H14B H 0.1605 0.3352 0.2102 0.035 Uiso 1 1 calc R . .
H14C H 0.1459 0.4539 0.1860 0.035 Uiso 1 1 calc R . .
C15 C 0.35870(10) 0.78983(10) 0.39969(8) 0.0198(2) Uani 1 1 d . . .
H15 H 0.4229 0.7491 0.4116 0.024 Uiso 1 1 calc R . .
C16 C 0.36765(18) 0.86378(16) 0.33466(11) 0.0535(6) Uani 1 1 d . . .
H16A H 0.3826 0.8255 0.2897 0.080 Uiso 1 1 calc R . .
H16B H 0.4224 0.9128 0.3536 0.080 Uiso 1 1 calc R . .
H16C H 0.3038 0.9012 0.3183 0.080 Uiso 1 1 calc R . .
C17 C 0.35085(13) 0.84813(13) 0.47425(10) 0.0349(4) Uani 1 1 d . . .
H17A H 0.4095 0.8936 0.4892 0.052 Uiso 1 1 calc R . .
H17B H 0.3493 0.7990 0.5169 0.052 Uiso 1 1 calc R . .
H17C H 0.2887 0.8893 0.4647 0.052 Uiso 1 1 calc R . .
C18 C 0.70781(9) 0.61895(9) 0.40866(7) 0.0127(2) Uani 1 1 d . . .
C19 C 0.78971(9) 0.55091(9) 0.41135(7) 0.0147(2) Uani 1 1 d . . .
C20 C 0.88698(9) 0.58637(10) 0.44374(8) 0.0190(2) Uani 1 1 d . . .
H20 H 0.9429 0.5410 0.4471 0.023 Uiso 1 1 calc R . .
C21 C 0.90373(10) 0.68637(10) 0.47105(8) 0.0199(2) Uani 1 1 d . . .
H21 H 0.9705 0.7094 0.4921 0.024 Uiso 1 1 calc R . .
C22 C 0.82269(9) 0.75231(10) 0.46747(7) 0.0176(2) Uani 1 1 d . . .
H22 H 0.8345 0.8209 0.4861 0.021 Uiso 1 1 calc R . .
C23 C 0.72375(9) 0.72013(9) 0.43696(7) 0.0146(2) Uani 1 1 d . A .
C24 C 0.77695(9) 0.44210(9) 0.37893(7) 0.0158(2) Uani 1 1 d . . .
H24 H 0.7081 0.4363 0.3445 0.019 Uiso 1 1 calc R . .
C25 C 0.85569(11) 0.41451(11) 0.32958(8) 0.0233(3) Uani 1 1 d . . .
H25A H 0.8563 0.4679 0.2898 0.035 Uiso 1 1 calc R . .
H25B H 0.8382 0.3482 0.3035 0.035 Uiso 1 1 calc R . .
H25C H 0.9228 0.4099 0.3640 0.035 Uiso 1 1 calc R . .
C26 C 0.78363(10) 0.36565(10) 0.44669(8) 0.0212(3) Uani 1 1 d . . .
H26A H 0.8507 0.3702 0.4812 0.032 Uiso 1 1 calc R . .
H26B H 0.7729 0.2957 0.4255 0.032 Uiso 1 1 calc R . .
H26C H 0.7317 0.3820 0.4768 0.032 Uiso 1 1 calc R . .
C27 C 0.63860(10) 0.79743(9) 0.43344(8) 0.0185(2) Uani 1 1 d DU . .
H27 H 0.5736 0.7636 0.4080 0.022 Uiso 0.841(8) 1 calc PR A 1
H27' H 0.5772 0.7538 0.4317 0.022 Uiso 0.159(8) 1 calc PR A 2
C28 C 0.6298(2) 0.8329(2) 0.51510(11) 0.0242(5) Uani 0.841(8) 1 d PDU A 1
H28A H 0.6125 0.7741 0.5452 0.036 Uiso 0.841(8) 1 calc PR A 1
H28B H 0.5767 0.8853 0.5107 0.036 Uiso 0.841(8) 1 calc PR A 1
H28C H 0.6945 0.8622 0.5421 0.036 Uiso 0.841(8) 1 calc PR A 1
C29 C 0.65534(19) 0.89221(16) 0.38313(12) 0.0284(6) Uani 0.841(8) 1 d PDU A 1
H29A H 0.7200 0.9249 0.4063 0.043 Uiso 0.841(8) 1 calc PR A 1
H29B H 0.6002 0.9416 0.3820 0.043 Uiso 0.841(8) 1 calc PR A 1
H29C H 0.6564 0.8699 0.3293 0.043 Uiso 0.841(8) 1 calc PR A 1
C28' C 0.6502(12) 0.8573(12) 0.5126(8) 0.032(4) Uiso 0.159(8) 1 d PDU A 2
H28D H 0.6698 0.8094 0.5566 0.049 Uiso 0.159(8) 1 calc PR A 2
H28E H 0.5856 0.8898 0.5157 0.049 Uiso 0.159(8) 1 calc PR A 2
H28F H 0.7023 0.9103 0.5151 0.049 Uiso 0.159(8) 1 calc PR A 2
C29' C 0.6134(11) 0.8599(10) 0.3654(6) 0.032(3) Uiso 0.159(8) 1 d PDU A 2
H29D H 0.5580 0.9064 0.3707 0.048 Uiso 0.159(8) 1 calc PR A 2
H29E H 0.5920 0.8161 0.3189 0.048 Uiso 0.159(8) 1 calc PR A 2
H29F H 0.6726 0.9004 0.3594 0.048 Uiso 0.159(8) 1 calc PR A 2
C91 C 1.0059(6) 0.9319(9) 0.5631(8) 0.025(2) Uani 0.50 1 d PDU B -1
C92 C 0.9292(10) 1.0101(11) 0.5448(9) 0.030(2) Uani 0.50 1 d PDU B -1
H92 H 0.8803 1.0166 0.5769 0.036 Uiso 0.50 1 calc PR B -1
C93 C 0.9249(12) 1.0760(10) 0.4816(10) 0.037(3) Uani 0.50 1 d PDU B -1
H93 H 0.8742 1.1278 0.4710 0.045 Uiso 0.50 1 calc PR B -1
C94 C 0.9917(9) 1.0665(12) 0.4359(10) 0.050(3) Uani 0.50 1 d PDU B -1
H94 H 0.9865 1.1117 0.3922 0.059 Uiso 0.50 1 calc PR B -1
C95 C 1.0654(12) 0.9977(12) 0.4474(10) 0.039(3) Uani 0.50 1 d PDU B -1
H95 H 1.1113 0.9946 0.4126 0.047 Uiso 0.50 1 calc PR B -1
C96 C 1.0755(10) 0.9308(11) 0.5098(10) 0.036(2) Uani 0.50 1 d PDU B -1
H96 H 1.1295 0.8825 0.5181 0.043 Uiso 0.50 1 calc PR B -1
C97 C 1.0089(3) 0.8624(3) 0.6275(2) 0.0382(8) Uani 0.50 1 d PDU B -1
H97A H 0.9771 0.8948 0.6674 0.057 Uiso 0.50 1 calc PR B -1
H97B H 1.0793 0.8455 0.6508 0.057 Uiso 0.50 1 calc PR B -1
H97C H 0.9721 0.7993 0.6085 0.057 Uiso 0.50 1 calc PR B -1

loop_
_atom_site_aniso_label
_atom_site_aniso_U_11
_atom_site_aniso_U_22
_atom_site_aniso_U_33
_atom_site_aniso_U_23
_atom_site_aniso_U_13
_atom_site_aniso_U_12
Ti 0.01155(9) 0.00878(9) 0.00855(9) 0.00091(7) 0.00226(6) 0.00026(7)
Cl 0.02789(16) 0.01141(12) 0.02008(14) -0.00338(10) 0.00682(11) -0.00035(11)
O 0.0099(4) 0.0213(4) 0.0106(3) 0.0029(3) 0.0016(3) -0.0004(3)
N1 0.0113(4) 0.0110(4) 0.0114(4) 0.0007(3) 0.0018(3) -0.0004(3)
N2 0.0112(4) 0.0115(4) 0.0119(4) 0.0010(3) 0.0027(3) 0.0005(3)
C1 0.0186(6) 0.0246(6) 0.0160(5) 0.0035(5) 0.0077(4) -0.0019(5)
C2 0.0158(5) 0.0100(5) 0.0129(5) 0.0013(4) 0.0051(4) 0.0002(4)
C3 0.0178(5) 0.0134(5) 0.0096(5) 0.0002(4) 0.0030(4) -0.0005(4)
C4 0.0159(5) 0.0101(5) 0.0116(5) 0.0011(4) 0.0014(4) -0.0003(4)
C5 0.0185(6) 0.0220(6) 0.0135(5) 0.0039(4) -0.0006(4) 0.0013(5)
C6 0.0121(5) 0.0143(5) 0.0127(5) 0.0024(4) 0.0027(4) 0.0022(4)
C7 0.0141(5) 0.0151(5) 0.0154(5) 0.0022(4) 0.0024(4) 0.0004(4)
C8 0.0144(6) 0.0207(6) 0.0249(6) 0.0006(5) 0.0041(5) -0.0014(5)
C9 0.0145(6) 0.0233(6) 0.0260(6) 0.0013(5) 0.0055(5) 0.0046(5)
C10 0.0188(6) 0.0156(5) 0.0229(6) 0.0010(5) 0.0062(5) 0.0045(5)
C11 0.0157(5) 0.0134(5) 0.0177(5) 0.0018(4) 0.0044(4) 0.0012(4)
C12 0.0151(5) 0.0148(5) 0.0172(5) 0.0001(4) 0.0009(4) -0.0011(4)
C13 0.0294(7) 0.0168(6) 0.0210(6) 0.0028(5) 0.0025(5) -0.0020(5)
C14 0.0229(7) 0.0223(6) 0.0213(6) -0.0021(5) -0.0022(5) -0.0013(5)
C15 0.0166(6) 0.0139(5) 0.0301(6) -0.0025(5) 0.0078(5) 0.0000(4)
C16 0.0773(15) 0.0506(11) 0.0313(9) 0.0061(8) 0.0082(9) -0.0425(11)
C17 0.0382(9) 0.0345(8) 0.0333(8) -0.0121(7) 0.0103(7) -0.0159(7)
C18 0.0112(5) 0.0141(5) 0.0126(5) 0.0015(4) 0.0020(4) -0.0017(4)
C19 0.0144(5) 0.0144(5) 0.0157(5) 0.0006(4) 0.0038(4) 0.0004(4)
C20 0.0135(5) 0.0199(6) 0.0232(6) -0.0007(5) 0.0030(4) 0.0012(4)
C21 0.0134(5) 0.0225(6) 0.0231(6) -0.0018(5) 0.0018(5) -0.0038(5)
C22 0.0167(6) 0.0155(5) 0.0203(6) -0.0010(4) 0.0029(4) -0.0037(4)
C23 0.0147(5) 0.0132(5) 0.0158(5) 0.0014(4) 0.0026(4) -0.0003(4)
C24 0.0144(5) 0.0145(5) 0.0189(5) -0.0010(4) 0.0040(4) 0.0010(4)
C25 0.0221(6) 0.0218(6) 0.0281(7) -0.0042(5) 0.0102(5) 0.0012(5)
C26 0.0232(6) 0.0165(6) 0.0241(6) 0.0027(5) 0.0051(5) 0.0018(5)
C27 0.0152(6) 0.0133(5) 0.0252(6) -0.0012(4) 0.0003(5) 0.0007(4)
C28 0.0256(11) 0.0221(10) 0.0273(9) 0.0019(7) 0.0113(7) 0.0061(9)
C29 0.0328(12) 0.0210(9) 0.0314(10) 0.0111(7) 0.0061(8) 0.0064(8)
C91 0.018(3) 0.017(4) 0.038(5) -0.011(3) 0.003(3) 0.001(3)
C92 0.022(3) 0.021(3) 0.048(5) -0.012(3) 0.008(3) 0.004(2)
C93 0.042(5) 0.014(3) 0.051(5) -0.002(3) -0.001(3) 0.003(3)
C94 0.066(7) 0.034(6) 0.045(7) -0.017(5) 0.004(5) -0.020(5)
C95 0.049(6) 0.029(4) 0.042(4) -0.013(3) 0.016(4) -0.010(4)
C96 0.024(4) 0.038(6) 0.049(4) -0.020(4) 0.014(3) -0.003(3)
C97 0.044(2) 0.0297(16) 0.0336(16) -0.0062(13) -0.0093(14) -0.0054(14)

loop_
_atom_type_symbol
_atom_type_description
_atom_type_scat_dispersion_real
_atom_type_scat_dispersion_imag
_atom_type_scat_source
C C 0.0033 0.0016 'International Tables Vol C Tables 4.2.6.8 and 6.1.1.4'
H H 0.0000 0.0000 'International Tables Vol C Tables 4.2.6.8 and 6.1.1.4'
N N 0.0061 0.0033 'International Tables Vol C Tables 4.2.6.8 and 6.1.1.4'
O O 0.0106 0.0060 'International Tables Vol C Tables 4.2.6.8 and 6.1.1.4'
Cl Cl 0.1484 0.1585 'International Tables Vol C Tables 4.2.6.8 and 6.1.1.4'
Ti Ti 0.2776 0.4457 'International Tables Vol C Tables 4.2.6.8 and 6.1.1.4'

loop_
_geom_angle_atom_site_label_1
_geom_angle_atom_site_label_2
_geom_angle_atom_site_label_3
_geom_angle
_geom_angle_site_symmetry_1
_geom_angle_site_symmetry_3
_geom_angle_publ_flag
O Ti O 81.78(4) 3_666 . ?
O Ti N2 148.39(4) 3_666 . ?
O Ti N2 88.78(4) . . ?
O Ti N1 89.73(4) 3_666 . ?
O Ti N1 153.56(4) . . ?
N2 Ti N1 85.47(4) . . ?
O Ti Cl 109.19(3) 3_666 . ?
O Ti Cl 106.43(3) . . ?
N2 Ti Cl 102.41(3) . . ?
N1 Ti Cl 100.01(3) . . ?
O Ti Ti 41.26(3) 3_666 3_666 ?
O Ti Ti 40.52(3) . 3_666 ?
N2 Ti Ti 123.02(3) . 3_666 ?
N1 Ti Ti 126.41(3) . 3_666 ?
Cl Ti Ti 113.846(14) . 3_666 ?
Ti O Ti 98.22(4) 3_666 . ?
C2 N1 C18 113.12(9) . . ?
C2 N1 Ti 121.10(8) . . ?
C18 N1 Ti 125.25(7) . . ?
C4 N2 C6 112.71(9) . . ?
C4 N2 Ti 120.99(8) . . ?
C6 N2 Ti 125.65(7) . . ?
N1 C2 C3 123.45(10) . . ?
N1 C2 C1 121.48(11) . . ?
C3 C2 C1 114.99(10) . . ?
C4 C3 C2 127.17(10) . . ?
N2 C4 C3 123.74(10) . . ?
N2 C4 C5 121.04(10) . . ?
C3 C4 C5 115.16(10) . . ?
C11 C6 C7 121.16(11) . . ?
C11 C6 N2 118.25(10) . . ?
C7 C6 N2 120.19(10) . . ?
C8 C7 C6 117.85(11) . . ?
C8 C7 C12 118.93(11) . . ?
C6 C7 C12 123.22(11) . . ?
C9 C8 C7 121.65(12) . . ?
C10 C9 C8 119.52(12) . . ?
C9 C10 C11 121.36(12) . . ?
C10 C11 C6 118.32(11) . . ?
C10 C11 C15 119.30(11) . . ?
C6 C11 C15 122.34(11) . . ?
C7 C12 C13 109.64(10) . . ?
C7 C12 C14 113.18(10) . . ?
C13 C12 C14 109.20(11) . . ?
C16 C15 C11 111.99(12) . . ?
C16 C15 C17 110.45(13) . . ?
C11 C15 C17 112.63(11) . . ?
C23 C18 C19 120.83(11) . . ?
C23 C18 N1 118.86(10) . . ?
C19 C18 N1 119.94(10) . . ?
C20 C19 C18 118.25(11) . . ?
C20 C19 C24 118.84(11) . . ?
C18 C19 C24 122.89(11) . . ?
C21 C20 C19 121.41(12) . . ?
C22 C21 C20 119.60(12) . . ?
C21 C22 C23 121.26(12) . . ?
C22 C23 C18 118.64(11) . . ?
C22 C23 C27 118.35(11) . . ?
C18 C23 C27 122.98(11) . . ?
C19 C24 C26 109.64(10) . . ?
C19 C24 C25 112.61(10) . . ?
C26 C24 C25 109.75(10) . . ?
C29' C27 C28 123.6(5) . . ?
C29' C27 C23 117.7(5) . . ?
C28 C27 C23 111.46(12) . . ?
C29' C27 C29 27.7(6) . . ?
C28 C27 C29 109.40(14) . . ?
C23 C27 C29 110.59(12) . . ?
C29' C27 C28' 114.4(7) . . ?
C28 C27 C28' 15.9(6) . . ?
C23 C27 C28' 110.8(6) . . ?
C29 C27 C28' 95.7(6) . . ?
C97 C91 C92 121.5(9) . . ?
C97 C91 C96 125.1(8) . . ?
C92 C91 C96 113.4(14) . . ?
C93 C92 C91 121.6(13) . . ?
C94 C93 C92 119.6(14) . . ?
C95 C94 C93 124(2) . . ?
C94 C95 C96 119.9(16) . . ?
C95 C96 C91 121.6(13) . . ?

loop_
_geom_bond_atom_site_label_1
_geom_bond_atom_site_label_2
_geom_bond_distance
_geom_bond_site_symmetry_2
_geom_bond_publ_flag
Ti O 1.8316(8) 3_666 ?
Ti O 1.8589(8) . ?
Ti N2 2.1127(10) . ?
Ti N1 2.1253(10) . ?
Ti Cl 2.2434(4) . ?
Ti Ti 2.7900(5) 3_666 ?
O Ti 1.8316(8) 3_666 ?
N1 C2 1.3422(14) . ?
N1 C18 1.4547(15) . ?
N2 C4 1.3464(14) . ?
N2 C6 1.4568(15) . ?
C1 C2 1.5125(16) . ?
C2 C3 1.3946(16) . ?
C3 C4 1.3928(16) . ?
C4 C5 1.5128(16) . ?
C6 C11 1.4070(16) . ?
C6 C7 1.4080(17) . ?
C7 C8 1.3981(17) . ?
C7 C12 1.5187(17) . ?
C8 C9 1.3837(19) . ?
C9 C10 1.3814(19) . ?
C10 C11 1.3954(17) . ?
C11 C15 1.5193(17) . ?
C12 C13 1.5230(17) . ?
C12 C14 1.5380(17) . ?
C15 C16 1.506(2) . ?
C15 C17 1.521(2) . ?
C18 C23 1.4046(16) . ?
C18 C19 1.4090(16) . ?
C19 C20 1.3970(17) . ?
C19 C24 1.5185(17) . ?
C20 C21 1.3858(18) . ?
C21 C22 1.3811(18) . ?
C22 C23 1.3967(17) . ?
C23 C27 1.5184(17) . ?
C24 C26 1.5277(17) . ?
C24 C25 1.5371(17) . ?
C27 C29' 1.416(9) . ?
C27 C28 1.517(2) . ?
C27 C29 1.552(2) . ?
C27 C28' 1.557(12) . ?
C91 C97 1.431(14) . ?
C91 C92 1.439(14) . ?
C91 C96 1.446(15) . ?
C92 C93 1.384(9) . ?
C93 C94 1.322(16) . ?
C94 C95 1.321(16) . ?
C95 C96 1.374(10) . ?
